data_2213801
loop_
_publ_author_name
'Sarojini, B. K.'
'Narayana, B.'
'Bindya, S.'
'Yathirajan, H. S.'
'Bolte, Michael'

_publ_section_title
;
 4-(Methylsulfanyl)benzaldehyde semicarbazone
;
_journal_coeditor_code HB2410
_journal_issue 6
_journal_name_full 'Acta Crystallographica Section E'
_journal_page_first o2946
_journal_page_last o2946
_journal_paper_doi 10.1107/S1600536807023239
_journal_volume 63
_journal_year 2007
_chemical_formula_iupac 'C9 H11 N3 O S'
_chemical_formula_moiety 'C9 H11 N3 O S'
_chemical_formula_sum 'C9 H11 N3 O S'
_chemical_formula_weight 209.27
_chemical_name_systematic
;
4-(Methylthio)benzaldehyde semicarbazone
;
_space_group_IT_number 14
_symmetry_cell_setting monoclinic
_symmetry_space_group_name_Hall '-P 2ybc'
_symmetry_space_group_name_H-M 'P 1 21/c 1'
_atom_sites_solution_hydrogens difmap
_atom_sites_solution_primary direct
_atom_sites_solution_secondary difmap
_audit_creation_method SHELXL97
_cell_angle_alpha 90.00
_cell_angle_beta 107.494(9)
_cell_angle_gamma 90.00
_cell_formula_units_Z 4
_cell_length_a 15.1006(19)
_cell_length_b 5.3082(7)
_cell_length_c 13.0746(17)
_cell_measurement_reflns_used 5218
_cell_measurement_temperature 173(2)
_cell_measurement_theta_max 27.2
_cell_measurement_theta_min 3.3
_cell_volume 999.5(2)
_computing_cell_refinement X-AREA
_computing_data_collection 'X-AREA (Stoe & Cie, 2001)'
_computing_data_reduction X-AREA
_computing_molecular_graphics 'PLATON (Spek, 2003)'
_computing_publication_material SHELXL97
_computing_structure_refinement 'SHELXL97 (Sheldrick, 1997)'
_computing_structure_solution 'SHELXS97 (Sheldrick, 1997)'
_diffrn_ambient_temperature 173(2)
_diffrn_measured_fraction_theta_full 0.997
_diffrn_measured_fraction_theta_max 0.992
_diffrn_measurement_device_type 'Stoe IPDS II two-circle'
_diffrn_measurement_method \w
_diffrn_radiation_monochromator graphite
_diffrn_radiation_source 'fine-focus sealed tube'
_diffrn_radiation_type MoK\a
_diffrn_radiation_wavelength 0.71073
_diffrn_reflns_av_R_equivalents 0.0528
_diffrn_reflns_av_sigmaI/netI 0.0387
_diffrn_reflns_limit_h_max 19
_diffrn_reflns_limit_h_min -19
_diffrn_reflns_limit_k_max 6
_diffrn_reflns_limit_k_min -6
_diffrn_reflns_limit_l_max 16
_diffrn_reflns_limit_l_min -14
_diffrn_reflns_number 7445
_diffrn_reflns_theta_full 25.00
_diffrn_reflns_theta_max 26.98
_diffrn_reflns_theta_min 2.83
_diffrn_standards_number 0
_exptl_absorpt_coefficient_mu 0.294
_exptl_absorpt_correction_T_max 0.884
_exptl_absorpt_correction_T_min 0.872
_exptl_absorpt_correction_type multi-scan
_exptl_absorpt_process_details '[MULABS (Spek, 2003; Blessing, 1995)]'
_exptl_crystal_colour colourless
_exptl_crystal_density_diffrn 1.391
_exptl_crystal_density_method 'not measured'
_exptl_crystal_description block
_exptl_crystal_F_000 440
_exptl_crystal_size_max 0.48
_exptl_crystal_size_mid 0.45
_exptl_crystal_size_min 0.43
_refine_diff_density_max 0.463
_refine_diff_density_min -0.661
_refine_ls_extinction_coef 0.087(13)
_refine_ls_extinction_expression Fc^*^=kFc[1+0.001xFc^2^\l^3^/sin(2\q)]^-1/4^
_refine_ls_extinction_method 'SHELXL (Sheldrick, 1997)'
_refine_ls_goodness_of_fit_ref 1.091
_refine_ls_hydrogen_treatment mixed
_refine_ls_matrix_type full
_refine_ls_number_parameters 152
_refine_ls_number_reflns 2162
_refine_ls_number_restraints 3
_refine_ls_restrained_S_all 1.090
_refine_ls_R_factor_all 0.0710
_refine_ls_R_factor_gt 0.0544
_refine_ls_shift/su_max 0.000
_refine_ls_shift/su_mean 0.000
_refine_ls_structure_factor_coef Fsqd
_refine_ls_weighting_details 'calc w = 1/[\s^2^(Fo^2^)+(0.0852P)^2^+0.4974P] where P=(Fo^2^+2Fc^2^)/3'
_refine_ls_weighting_scheme calc
_refine_ls_wR_factor_gt 0.1514
_refine_ls_wR_factor_ref 0.1679
_reflns_number_gt 1678
_reflns_number_total 2162
_reflns_threshold_expression I>2\s(I)
_cod_data_source_file hb2410.cif
_cod_data_source_block I
_cod_original_sg_symbol_H-M 'P 21/c'
_cod_database_code 2213801
_cod_database_fobs_code 2213801

loop_
_symmetry_equiv_pos_as_xyz
'x, y, z'
'-x, y+1/2, -z+1/2'
'-x, -y, -z'
'x, -y-1/2, z-1/2'

loop_
_atom_site_type_symbol
_atom_site_label
_atom_site_fract_x
_atom_site_fract_y
_atom_site_fract_z
_atom_site_U_iso_or_equiv
_atom_site_adp_type
_atom_site_calc_flag
_atom_site_refinement_flags
_atom_site_occupancy
_atom_site_disorder_assembly
_atom_site_disorder_group
N N2 0.08441(13) -0.2424(3) 0.53704(18) 0.0462(5) Uani d D 1 . .
H H2 0.0655(18) -0.359(4) 0.4872(17) 0.051(7) Uiso d D 1 . .
S S1 0.42858(5) 0.66516(12) 0.32545(8) 0.0703(4) Uani d . 1 . .
O O1 0.00019(11) -0.4136(3) 0.63569(15) 0.0487(5) Uani d . 1 . .
N N1 0.13881(12) -0.0461(3) 0.52048(17) 0.0439(5) Uani d . 1 . .
N N3 0.07342(13) -0.0387(4) 0.68943(18) 0.0478(5) Uani d D 1 . .
H H3A 0.049(2) -0.017(7) 0.7422(19) 0.075(10) Uiso d D 1 . .
H H3B 0.1089(17) 0.078(4) 0.675(2) 0.057(8) Uiso d D 1 . .
C C1 0.15927(14) -0.0536(4) 0.4320(2) 0.0440(6) Uani d . 1 . .
H H1 0.1340 -0.1846 0.3823 0.053 Uiso calc R 1 . .
C C2 0.04991(14) -0.2357(4) 0.62250(19) 0.0426(6) Uani d . 1 . .
C C11 0.22026(14) 0.1332(4) 0.4052(2) 0.0424(5) Uani d . 1 . .
C C12 0.24456(15) 0.1058(4) 0.3108(2) 0.0477(6) Uani d . 1 A .
H H12 0.2182 -0.0281 0.2631 0.057 Uiso calc R 1 . .
C C13 0.30620(15) 0.2693(5) 0.2850(2) 0.0478(6) Uani d . 1 . .
H H13 0.3216 0.2469 0.2203 0.057 Uiso calc R 1 A .
C C14 0.34570(14) 0.4670(4) 0.3542(2) 0.0451(6) Uani d . 1 A .
C C15 0.32039(15) 0.4988(4) 0.4481(2) 0.0482(6) Uani d . 1 . .
H H15 0.3461 0.6340 0.4953 0.058 Uiso calc R 1 A .
C C16 0.25829(16) 0.3356(4) 0.4730(2) 0.0466(6) Uani d . 1 A .
H H16 0.2413 0.3611 0.5366 0.056 Uiso calc R 1 . .
C C17 0.4761(3) 0.8650(9) 0.4225(4) 0.0513(14) Uani d P 0.495(6) A 1
H H17A 0.5225 0.9672 0.4026 0.077 Uiso calc PR 0.495(6) A 1
H H17B 0.5063 0.7718 0.4885 0.077 Uiso calc PR 0.495(6) A 1
H H17C 0.4280 0.9752 0.4342 0.077 Uiso calc PR 0.495(6) A 1
C C17' 0.4006(4) 0.6638(12) 0.1996(5) 0.0642(17) Uani d P 0.505(6) A 2
H H17D 0.3337 0.6944 0.1701 0.096 Uiso calc PR 0.505(6) A 2
H H17E 0.4158 0.4998 0.1749 0.096 Uiso calc PR 0.505(6) A 2
H H17F 0.4347 0.7965 0.1754 0.096 Uiso calc PR 0.505(6) A 2

loop_
_atom_site_aniso_label
_atom_site_aniso_U_11
_atom_site_aniso_U_22
_atom_site_aniso_U_33
_atom_site_aniso_U_12
_atom_site_aniso_U_13
_atom_site_aniso_U_23
N2 0.0425(9) 0.0279(9) 0.0604(12) -0.0064(7) 0.0039(9) -0.0055(8)
S1 0.0441(4) 0.0384(4) 0.1218(8) -0.0049(2) 0.0148(4) 0.0032(3)
O1 0.0434(8) 0.0270(7) 0.0686(12) -0.0057(6) 0.0062(7) -0.0010(7)
N1 0.0352(9) 0.0267(9) 0.0601(13) -0.0011(7) -0.0002(8) -0.0003(8)
N3 0.0440(10) 0.0299(9) 0.0614(13) -0.0066(8) 0.0036(9) -0.0039(9)
C1 0.0347(10) 0.0293(10) 0.0572(14) 0.0016(8) -0.0027(9) -0.0030(9)
C2 0.0327(10) 0.0267(9) 0.0575(14) 0.0025(8) -0.0029(9) 0.0019(9)
C11 0.0318(9) 0.0286(10) 0.0562(14) 0.0048(7) -0.0027(9) 0.0006(9)
C12 0.0373(10) 0.0354(11) 0.0584(15) 0.0020(8) -0.0036(10) -0.0072(10)
C13 0.0415(11) 0.0406(12) 0.0540(14) 0.0052(9) 0.0031(10) -0.0035(10)
C14 0.0363(10) 0.0293(10) 0.0611(15) 0.0067(8) 0.0018(9) 0.0008(9)
C15 0.0452(11) 0.0290(10) 0.0605(15) -0.0003(9) 0.0009(10) -0.0058(9)
C16 0.0423(11) 0.0322(11) 0.0562(14) 0.0010(8) 0.0012(10) -0.0008(9)
C17 0.036(2) 0.043(3) 0.068(3) -0.0043(18) 0.005(2) 0.007(2)
C17' 0.054(3) 0.070(4) 0.064(4) -0.014(3) 0.011(2) 0.012(3)

loop_
_atom_type_symbol
_atom_type_description
_atom_type_scat_dispersion_real
_atom_type_scat_dispersion_imag
_atom_type_scat_source
C C 0.0033 0.0016 'International Tables Vol C Tables 4.2.6.8 and 6.1.1.4'
H H 0.0000 0.0000 'International Tables Vol C Tables 4.2.6.8 and 6.1.1.4'
N N 0.0061 0.0033 'International Tables Vol C Tables 4.2.6.8 and 6.1.1.4'
O O 0.0106 0.0060 'International Tables Vol C Tables 4.2.6.8 and 6.1.1.4'
S S 0.1246 0.1234 'International Tables Vol C Tables 4.2.6.8 and 6.1.1.4'

loop_
_geom_angle_atom_site_label_1
_geom_angle_atom_site_label_2
_geom_angle_atom_site_label_3
_geom_angle
C2 N2 N1 119.86(19)
C2 N2 H2 120.2(19)
N1 N2 H2 119.3(19)
C17' S1 C17 136.8(3)
C17' S1 C14 103.7(2)
C17 S1 C14 113.2(2)
C1 N1 N2 115.62(19)
C2 N3 H3A 121(2)
C2 N3 H3B 118(2)
H3A N3 H3B 121(3)
N1 C1 C11 122.2(2)
N1 C1 H1 118.9
C11 C1 H1 118.9
O1 C2 N3 123.5(2)
O1 C2 N2 119.0(2)
N3 C2 N2 117.5(2)
C12 C11 C16 118.2(2)
C12 C11 C1 119.5(2)
C16 C11 C1 122.3(2)
C13 C12 C11 121.6(2)
C13 C12 H12 119.2
C11 C12 H12 119.2
C12 C13 C14 120.0(2)
C12 C13 H13 120.0
C14 C13 H13 120.0
C13 C14 C15 118.8(2)
C13 C14 S1 120.2(2)
C15 C14 S1 120.93(17)
C16 C15 C14 120.8(2)
C16 C15 H15 119.6
C14 C15 H15 119.6
C15 C16 C11 120.5(3)
C15 C16 H16 119.7
C11 C16 H16 119.7
S1 C17 H17A 109.5
S1 C17 H17B 109.5
S1 C17 H17C 109.5
S1 C17' H17D 109.5
S1 C17' H17E 109.5
H17D C17' H17E 109.5
S1 C17' H17F 109.5
H17D C17' H17F 109.5
H17E C17' H17F 109.5

loop_
_geom_bond_atom_site_label_1
_geom_bond_atom_site_label_2
_geom_bond_distance
N2 C2 1.368(3)
N2 N1 1.384(3)
N2 H2 0.881(10)
S1 C17' 1.571(6)
S1 C17 1.644(5)
S1 C14 1.760(2)
O1 C2 1.250(3)
N1 C1 1.285(3)
N3 C2 1.341(3)
N3 H3A 0.886(10)
N3 H3B 0.875(10)
C1 C11 1.466(3)
C1 H1 0.9500
C11 C12 1.397(4)
C11 C16 1.402(3)
C12 C13 1.386(4)
C12 H12 0.9500
C13 C14 1.397(3)
C13 H13 0.9500
C14 C15 1.401(4)
C15 C16 1.385(3)
C15 H15 0.9500
C16 H16 0.9500
C17 H17A 0.9800
C17 H17B 0.9800
C17 H17C 0.9800
C17' H17D 0.9800
C17' H17E 0.9800
C17' H17F 0.9800

loop_
_geom_hbond_atom_site_label_D
_geom_hbond_atom_site_label_H
_geom_hbond_atom_site_label_A
_geom_hbond_site_symmetry_A
_geom_hbond_distance_DH
_geom_hbond_distance_HA
_geom_hbond_distance_DA
_geom_hbond_angle_DHA
N2 H2 O1 3_546 0.881(10) 2.016(11) 2.886(3) 169(2)
N3 H3A O1 2_556 0.886(10) 2.025(12) 2.904(3) 171(4)

loop_
_geom_torsion_atom_site_label_1
_geom_torsion_atom_site_label_2
_geom_torsion_atom_site_label_3
_geom_torsion_atom_site_label_4
_geom_torsion
C2 N2 N1 C1 -172.28(18)
N2 N1 C1 C11 -176.76(17)
N1 N2 C2 O1 179.36(18)
N1 N2 C2 N3 -2.1(3)
N1 C1 C11 C12 175.99(19)
N1 C1 C11 C16 -1.7(3)
C16 C11 C12 C13 1.5(3)
C1 C11 C12 C13 -176.25(19)
C11 C12 C13 C14 0.1(3)
C12 C13 C14 C15 -1.3(3)
C12 C13 C14 S1 176.68(16)
C17' S1 C14 C13 29.8(3)
C17 S1 C14 C13 -173.2(2)
C17' S1 C14 C15 -152.3(3)
C17 S1 C14 C15 4.7(3)
C13 C14 C15 C16 0.9(3)
S1 C14 C15 C16 -177.06(16)
C14 C15 C16 C11 0.7(3)
C12 C11 C16 C15 -1.9(3)
C1 C11 C16 C15 175.80(19)
